data_7025665
loop_
_publ_author_name
'Ma, Lu-Fang'
'Meng, Qing-Lei'
'Wang, Li-Ya'
'Liu, Bin'
'Liang, Fu-Pei'

_publ_section_title
;
 Multi-dimensional transition-metal coordination polymers with
 5-nitro-1,2,3-benzenetricarboxylic acid exhibiting
 ferro-/antiferromagnetic interactions.
;
_journal_issue 35
_journal_name_full 'Dalton transactions (Cambridge, England : 2003)'
_journal_page_first 8210
_journal_page_last 8218
_journal_paper_doi 10.1039/c002581j
_journal_volume 39
_journal_year 2010
_chemical_formula_sum 'C44 H36 Co3 N6 O18'
_chemical_formula_weight 1113.58
_chemical_name_systematic
;
?
;
_space_group_IT_number 15
_symmetry_cell_setting monoclinic
_symmetry_space_group_name_Hall '-C 2yc'
_symmetry_space_group_name_H-M 'C 1 2/c 1'
_atom_sites_solution_hydrogens geom
_atom_sites_solution_primary direct
_atom_sites_solution_secondary difmap
_audit_creation_method SHELXL-97
_cell_angle_alpha 90.00
_cell_angle_beta 120.5250(10)
_cell_angle_gamma 90.00
_cell_formula_units_Z 4
_cell_length_a 18.9900(19)
_cell_length_b 23.231(2)
_cell_length_c 12.0864(12)
_cell_measurement_reflns_used 4272
_cell_measurement_temperature 296(2)
_cell_measurement_theta_max 25.11
_cell_measurement_theta_min 2.49
_cell_volume 4593.0(8)
_computing_cell_refinement 'Bruker SMART'
_computing_data_collection 'Bruker SMART'
_computing_data_reduction 'Bruker SAINT'
_computing_molecular_graphics 'Bruker SHELXTL'
_computing_publication_material 'Bruker SHELXTL'
_computing_structure_refinement 'SHELXL-97 (Sheldrick, 1997)'
_computing_structure_solution 'SHELXS-97 (Sheldrick, 1990)'
_diffrn_ambient_temperature 296(2)
_diffrn_measured_fraction_theta_full 0.997
_diffrn_measured_fraction_theta_max 0.997
_diffrn_measurement_device_type 'CCD area detector'
_diffrn_measurement_method 'phi and omega scans'
_diffrn_radiation_monochromator graphite
_diffrn_radiation_source 'fine-focus sealed tube'
_diffrn_radiation_type MoK\a
_diffrn_radiation_wavelength 0.71073
_diffrn_reflns_av_R_equivalents 0.0345
_diffrn_reflns_av_sigmaI/netI 0.0320
_diffrn_reflns_limit_h_max 22
_diffrn_reflns_limit_h_min -22
_diffrn_reflns_limit_k_max 27
_diffrn_reflns_limit_k_min -28
_diffrn_reflns_limit_l_max 14
_diffrn_reflns_limit_l_min -14
_diffrn_reflns_number 16027
_diffrn_reflns_theta_full 25.50
_diffrn_reflns_theta_max 25.50
_diffrn_reflns_theta_min 2.49
_exptl_absorpt_coefficient_mu 1.155
_exptl_absorpt_correction_T_max 0.8541
_exptl_absorpt_correction_T_min 0.6667
_exptl_absorpt_correction_type multi-scan
_exptl_absorpt_process_details sadabs
_exptl_crystal_colour pink
_exptl_crystal_density_diffrn 1.610
_exptl_crystal_density_method 'not measured'
_exptl_crystal_description block
_exptl_crystal_F_000 2268
_exptl_crystal_size_max 0.38
_exptl_crystal_size_mid 0.15
_exptl_crystal_size_min 0.14
_refine_diff_density_max 0.305
_refine_diff_density_min -0.300
_refine_diff_density_rms 0.055
_refine_ls_extinction_method none
_refine_ls_goodness_of_fit_ref 1.047
_refine_ls_hydrogen_treatment constr
_refine_ls_matrix_type full
_refine_ls_number_parameters 321
_refine_ls_number_reflns 4262
_refine_ls_number_restraints 0
_refine_ls_restrained_S_all 1.047
_refine_ls_R_factor_all 0.0399
_refine_ls_R_factor_gt 0.0298
_refine_ls_shift/su_max 0.004
_refine_ls_shift/su_mean 0.000
_refine_ls_structure_factor_coef Fsqd
_refine_ls_weighting_details 'calc w=1/[\s^2^(Fo^2^)+(0.0280P)^2^+4.8025P] where P=(Fo^2^+2Fc^2^)/3'
_refine_ls_weighting_scheme calc
_refine_ls_wR_factor_gt 0.0660
_refine_ls_wR_factor_ref 0.0708
_reflns_number_gt 3522
_reflns_number_total 4262
_reflns_threshold_expression >2sigma(I)
_cod_data_source_file c002581j.txt
_cod_data_source_block 4
_cod_depositor_comments
;
The following automatic conversions were performed:

'_symmetry_cell_setting' value 'Monoclinic' changed to 'monoclinic'
according to /home/saulius/struct/CIF-dictionaries/cif_core.dic
dictionary named 'cif_core.dic' version 2.4.2 from 2011-04-26.

Automatic conversion script
Id: cif_fix_values 1891 2012-01-12 08:04:46Z andrius 
;
_cod_original_cell_volume 4593.1(8)
_cod_original_sg_symbol_H-M C2/c
_cod_database_code 7025665

loop_
_symmetry_equiv_pos_as_xyz
'x, y, z'
'-x, y, -z+1/2'
'x+1/2, y+1/2, z'
'-x+1/2, y+1/2, -z+1/2'
'-x, -y, -z'
'x, -y, z-1/2'
'-x+1/2, -y+1/2, -z'
'x+1/2, -y+1/2, z-1/2'

loop_
_atom_site_label
_atom_site_type_symbol
_atom_site_fract_x
_atom_site_fract_y
_atom_site_fract_z
_atom_site_U_iso_or_equiv
_atom_site_adp_type
_atom_site_occupancy
_atom_site_symmetry_multiplicity
_atom_site_calc_flag
_atom_site_refinement_flags
Co1 Co 0.299670(18) 1.050476(12) 0.32026(3) 0.02305(9) Uani 1 1 d .
Co2 Co 0.5000 1.023328(17) 0.7500 0.02108(11) Uani 1 2 d S
O1 O 0.18684(11) 0.86475(8) 0.55767(18) 0.0463(5) Uani 1 1 d .
O2 O 0.29442(9) 0.92353(6) 0.65496(15) 0.0278(4) Uani 1 1 d .
O3 O 0.31580(9) 1.01455(6) 0.49156(14) 0.0243(3) Uani 1 1 d .
O4 O 0.43004(9) 0.96520(6) 0.62093(15) 0.0257(4) Uani 1 1 d .
O5 O 0.39097(9) 0.99382(6) 0.33851(15) 0.0263(4) Uani 1 1 d .
O6 O 0.44158(9) 0.91794(6) 0.29307(15) 0.0266(4) Uani 1 1 d .
O7 O 0.19466(12) 0.72891(8) 0.2543(2) 0.0525(5) Uani 1 1 d .
O8 O 0.26975(13) 0.74523(8) 0.1711(2) 0.0548(6) Uani 1 1 d .
O9 O 0.20630(10) 1.11435(7) 0.29187(16) 0.0349(4) Uani 1 1 d .
H1W H 0.2267 1.1463 0.3281 0.052 Uiso 1 1 d R
H2W H 0.1900 1.1198 0.2141 0.052 Uiso 1 1 d R
N1 N 0.24241(13) 0.75868(9) 0.2404(2) 0.0361(5) Uani 1 1 d .
N2 N 0.19797(11) 0.99477(8) 0.20432(19) 0.0289(5) Uani 1 1 d .
N3 N 0.10919(12) 0.61310(8) 0.07592(19) 0.0286(4) Uani 1 1 d .
C1 C 0.27243(13) 0.87720(9) 0.4685(2) 0.0235(5) Uani 1 1 d .
C2 C 0.32383(12) 0.91442(9) 0.4499(2) 0.0195(5) Uani 1 1 d .
C3 C 0.34565(13) 0.90048(9) 0.3586(2) 0.0217(5) Uani 1 1 d .
C4 C 0.31982(13) 0.84918(9) 0.2912(2) 0.0247(5) Uani 1 1 d .
H4 H 0.3363 0.8390 0.2334 0.030 Uiso 1 1 calc R
C5 C 0.26937(14) 0.81347(9) 0.3110(2) 0.0265(5) Uani 1 1 d .
C6 C 0.24444(14) 0.82680(9) 0.3971(2) 0.0273(5) Uani 1 1 d .
H6 H 0.2093 0.8024 0.4072 0.033 Uiso 1 1 calc R
C7 C 0.24800(14) 0.88910(10) 0.5676(2) 0.0264(5) Uani 1 1 d .
C8 C 0.35851(13) 0.96946(9) 0.5282(2) 0.0211(5) Uani 1 1 d .
C9 C 0.39624(13) 0.94074(9) 0.3290(2) 0.0216(5) Uani 1 1 d .
C10 C 0.13939(16) 0.98410(11) 0.2308(3) 0.0419(7) Uani 1 1 d .
H10 H 0.1427 1.0013 0.3029 0.050 Uiso 1 1 calc R
C11 C 0.07370(17) 0.94859(12) 0.1562(3) 0.0481(7) Uani 1 1 d .
H11 H 0.0341 0.9425 0.1785 0.058 Uiso 1 1 calc R
C12 C 0.06649(15) 0.92204(10) 0.0486(3) 0.0372(6) Uani 1 1 d .
C13 C 0.12694(17) 0.93381(11) 0.0210(3) 0.0412(7) Uani 1 1 d .
H13 H 0.1247 0.9175 -0.0511 0.049 Uiso 1 1 calc R
C14 C 0.19086(16) 0.96966(10) 0.0997(2) 0.0362(6) Uani 1 1 d .
H14 H 0.2310 0.9767 0.0790 0.043 Uiso 1 1 calc R
C15 C -0.00026(16) 0.87929(11) -0.0290(3) 0.0481(8) Uani 1 1 d .
H15A H -0.0203 0.8848 -0.1198 0.058 Uiso 1 1 calc R
H15B H -0.0455 0.8850 -0.0143 0.058 Uiso 1 1 calc R
C16 C 0.03363(16) 0.81858(11) 0.0107(3) 0.0505(8) Uani 1 1 d .
H16A H 0.0529 0.8138 0.1014 0.061 Uiso 1 1 calc R
H16B H 0.0804 0.8144 -0.0007 0.061 Uiso 1 1 calc R
C17 C -0.02736(17) 0.77067(11) -0.0636(3) 0.0504(8) Uani 1 1 d .
H17A H -0.0723 0.7721 -0.0472 0.060 Uiso 1 1 calc R
H17B H -0.0494 0.7759 -0.1550 0.060 Uiso 1 1 calc R
C18 C 0.11002(15) 0.64446(10) -0.0165(2) 0.0350(6) Uani 1 1 d .
H18 H 0.1426 0.6321 -0.0490 0.042 Uiso 1 1 calc R
C19 C 0.06511(16) 0.69403(11) -0.0658(3) 0.0407(7) Uani 1 1 d .
H19 H 0.0685 0.7147 -0.1288 0.049 Uiso 1 1 calc R
C20 C 0.01520(15) 0.71304(10) -0.0219(3) 0.0398(7) Uani 1 1 d .
C21 C 0.01055(15) 0.67922(11) 0.0685(3) 0.0401(7) Uani 1 1 d .
H21 H -0.0245 0.6894 0.0978 0.048 Uiso 1 1 calc R
C22 C 0.05823(14) 0.63008(10) 0.1153(3) 0.0348(6) Uani 1 1 d .
H22 H 0.0546 0.6081 0.1765 0.042 Uiso 1 1 calc R

loop_
_atom_site_aniso_label
_atom_site_aniso_U_11
_atom_site_aniso_U_22
_atom_site_aniso_U_33
_atom_site_aniso_U_23
_atom_site_aniso_U_13
_atom_site_aniso_U_12
Co1 0.02520(17) 0.02197(16) 0.02361(18) 0.00080(13) 0.01359(14) 0.00094(12)
Co2 0.0207(2) 0.0199(2) 0.0221(2) 0.000 0.01047(19) 0.000
O1 0.0391(11) 0.0678(13) 0.0439(11) -0.0181(10) 0.0298(9) -0.0251(10)
O2 0.0317(9) 0.0292(9) 0.0268(9) -0.0038(7) 0.0181(8) -0.0057(7)
O3 0.0315(9) 0.0209(8) 0.0237(9) 0.0013(7) 0.0162(7) 0.0033(7)
O4 0.0210(8) 0.0277(8) 0.0249(9) -0.0046(7) 0.0091(7) -0.0026(6)
O5 0.0303(9) 0.0197(8) 0.0348(10) 0.0004(7) 0.0209(8) -0.0001(7)
O6 0.0287(9) 0.0245(8) 0.0340(9) -0.0001(7) 0.0211(8) 0.0014(7)
O7 0.0628(13) 0.0353(11) 0.0638(14) -0.0180(10) 0.0355(12) -0.0263(10)
O8 0.0760(15) 0.0431(11) 0.0620(14) -0.0270(10) 0.0474(13) -0.0164(10)
O9 0.0373(10) 0.0346(9) 0.0355(10) 0.0009(8) 0.0206(9) 0.0046(8)
N1 0.0394(13) 0.0272(11) 0.0355(13) -0.0068(9) 0.0144(11) -0.0060(10)
N2 0.0288(11) 0.0305(11) 0.0290(12) 0.0001(9) 0.0159(10) -0.0013(8)
N3 0.0294(11) 0.0232(10) 0.0294(11) -0.0020(9) 0.0122(9) -0.0028(8)
C1 0.0234(12) 0.0254(11) 0.0229(12) -0.0014(9) 0.0126(10) -0.0018(9)
C2 0.0170(11) 0.0184(10) 0.0184(11) -0.0005(9) 0.0056(9) 0.0010(8)
C3 0.0226(11) 0.0208(11) 0.0210(12) 0.0006(9) 0.0105(10) 0.0007(9)
C4 0.0268(12) 0.0245(12) 0.0227(12) -0.0012(10) 0.0126(10) 0.0014(9)
C5 0.0278(12) 0.0213(11) 0.0268(13) -0.0037(10) 0.0113(11) -0.0025(9)
C6 0.0273(13) 0.0252(12) 0.0288(13) -0.0019(10) 0.0138(11) -0.0067(10)
C7 0.0279(13) 0.0275(12) 0.0252(13) 0.0019(10) 0.0145(11) -0.0012(10)
C8 0.0254(12) 0.0238(11) 0.0208(12) -0.0020(9) 0.0165(11) -0.0039(9)
C9 0.0181(11) 0.0263(12) 0.0190(12) 0.0008(9) 0.0085(10) -0.0002(9)
C10 0.0440(16) 0.0455(16) 0.0478(17) -0.0117(13) 0.0317(14) -0.0096(13)
C11 0.0394(16) 0.0497(17) 0.067(2) -0.0088(15) 0.0360(16) -0.0102(13)
C12 0.0261(13) 0.0272(13) 0.0467(17) 0.0019(12) 0.0101(12) 0.0012(10)
C13 0.0462(16) 0.0390(15) 0.0342(15) -0.0088(12) 0.0173(13) -0.0083(12)
C14 0.0387(15) 0.0384(14) 0.0356(15) -0.0030(12) 0.0220(13) -0.0078(12)
C15 0.0285(14) 0.0306(14) 0.065(2) -0.0013(14) 0.0094(14) -0.0021(11)
C16 0.0338(15) 0.0299(14) 0.066(2) 0.0007(14) 0.0099(15) -0.0004(12)
C17 0.0351(15) 0.0293(14) 0.063(2) -0.0004(14) 0.0071(15) 0.0001(12)
C18 0.0411(15) 0.0315(13) 0.0306(14) -0.0015(11) 0.0168(12) -0.0015(11)
C19 0.0451(16) 0.0321(14) 0.0326(15) 0.0050(12) 0.0107(13) -0.0023(12)
C20 0.0302(14) 0.0250(13) 0.0452(17) -0.0028(12) 0.0053(13) -0.0033(11)
C21 0.0270(14) 0.0344(14) 0.0549(18) -0.0045(13) 0.0180(13) -0.0003(11)
C22 0.0295(13) 0.0305(13) 0.0444(16) 0.0020(12) 0.0187(13) -0.0033(11)

loop_
_atom_type_symbol
_atom_type_description
_atom_type_scat_dispersion_real
_atom_type_scat_dispersion_imag
_atom_type_scat_source
C C 0.0033 0.0016 'International Tables Vol C Tables 4.2.6.8 and 6.1.1.4'
H H 0.0000 0.0000 'International Tables Vol C Tables 4.2.6.8 and 6.1.1.4'
N N 0.0061 0.0033 'International Tables Vol C Tables 4.2.6.8 and 6.1.1.4'
O O 0.0106 0.0060 'International Tables Vol C Tables 4.2.6.8 and 6.1.1.4'
Co Co 0.3494 0.9721 'International Tables Vol C Tables 4.2.6.8 and 6.1.1.4'

loop_
_geom_angle_atom_site_label_1
_geom_angle_atom_site_label_2
_geom_angle_atom_site_label_3
_geom_angle
_geom_angle_site_symmetry_1
_geom_angle_site_symmetry_3
O2 Co1 O5 85.15(6) 6_575 .
O2 Co1 O3 172.09(6) 6_575 .
O5 Co1 O3 87.03(6) . .
O2 Co1 N3 89.75(7) 6_575 4
O5 Co1 N3 89.18(7) . 4
O3 Co1 N3 91.30(7) . 4
O2 Co1 N2 87.65(7) 6_575 .
O5 Co1 N2 96.42(7) . .
O3 Co1 N2 92.07(7) . .
N3 Co1 N2 173.61(7) 4 .
O2 Co1 O9 90.74(6) 6_575 .
O5 Co1 O9 175.46(6) . .
O3 Co1 O9 97.11(6) . .
N3 Co1 O9 88.88(7) 4 .
N2 Co1 O9 85.31(7) . .
O4 Co2 O4 93.95(9) . 2_656
O4 Co2 O6 120.16(6) . 5_676
O4 Co2 O6 115.74(6) 2_656 5_676
O4 Co2 O6 115.74(6) . 6_576
O4 Co2 O6 120.16(6) 2_656 6_576
O6 Co2 O6 93.29(9) 5_676 6_576
C7 O2 Co1 132.39(14) . 6_576
C8 O3 Co1 114.90(13) . .
C8 O4 Co2 129.88(14) . .
C9 O5 Co1 135.36(14) . .
C9 O6 Co2 111.80(13) . 5_676
Co1 O9 H1W 112.9 . .
Co1 O9 H2W 95.0 . .
H1W O9 H2W 104.9 . .
O7 N1 O8 123.5(2) . .
O7 N1 C5 118.4(2) . .
O8 N1 C5 118.2(2) . .
C10 N2 C14 116.9(2) . .
C10 N2 Co1 122.71(17) . .
C14 N2 Co1 120.36(16) . .
C22 N3 C18 117.0(2) . .
C22 N3 Co1 120.91(16) . 4_545
C18 N3 Co1 121.03(16) . 4_545
C6 C1 C2 119.7(2) . .
C6 C1 C7 118.12(19) . .
C2 C1 C7 122.11(19) . .
C3 C2 C1 119.47(19) . .
C3 C2 C8 118.35(18) . .
C1 C2 C8 122.17(19) . .
C4 C3 C2 120.3(2) . .
C4 C3 C9 118.16(19) . .
C2 C3 C9 121.54(19) . .
C5 C4 C3 119.1(2) . .
C5 C4 H4 120.5 . .
C3 C4 H4 120.5 . .
C4 C5 C6 122.1(2) . .
C4 C5 N1 119.2(2) . .
C6 C5 N1 118.7(2) . .
C5 C6 C1 119.2(2) . .
C5 C6 H6 120.4 . .
C1 C6 H6 120.4 . .
O1 C7 O2 126.3(2) . .
O1 C7 C1 119.2(2) . .
O2 C7 C1 114.47(19) . .
O4 C8 O3 126.4(2) . .
O4 C8 C2 114.80(18) . .
O3 C8 C2 118.74(19) . .
O5 C9 O6 123.23(19) . .
O5 C9 C3 120.03(18) . .
O6 C9 C3 116.74(18) . .
N2 C10 C11 122.9(3) . .
N2 C10 H10 118.6 . .
C11 C10 H10 118.6 . .
C10 C11 C12 120.4(3) . .
C10 C11 H11 119.8 . .
C12 C11 H11 119.8 . .
C13 C12 C11 116.3(2) . .
C13 C12 C15 121.5(3) . .
C11 C12 C15 122.0(3) . .
C12 C13 C14 120.2(3) . .
C12 C13 H13 119.9 . .
C14 C13 H13 119.9 . .
N2 C14 C13 123.2(2) . .
N2 C14 H14 118.4 . .
C13 C14 H14 118.4 . .
C12 C15 C16 109.1(2) . .
C12 C15 H15A 109.9 . .
C16 C15 H15A 109.9 . .
C12 C15 H15B 109.9 . .
C16 C15 H15B 109.9 . .
H15A C15 H15B 108.3 . .
C15 C16 C17 114.6(2) . .
C15 C16 H16A 108.6 . .
C17 C16 H16A 108.6 . .
C15 C16 H16B 108.6 . .
C17 C16 H16B 108.6 . .
H16A C16 H16B 107.6 . .
C20 C17 C16 109.4(2) . .
C20 C17 H17A 109.8 . .
C16 C17 H17A 109.8 . .
C20 C17 H17B 109.8 . .
C16 C17 H17B 109.8 . .
H17A C17 H17B 108.2 . .
N3 C18 C19 123.3(2) . .
N3 C18 H18 118.4 . .
C19 C18 H18 118.4 . .
C20 C19 C18 120.0(3) . .
C20 C19 H19 120.0 . .
C18 C19 H19 120.0 . .
C19 C20 C21 117.1(2) . .
C19 C20 C17 120.9(3) . .
C21 C20 C17 121.9(3) . .
C20 C21 C22 119.9(3) . .
C20 C21 H21 120.0 . .
C22 C21 H21 120.0 . .
N3 C22 C21 122.6(2) . .
N3 C22 H22 118.7 . .
C21 C22 H22 118.7 . .

loop_
_geom_bond_atom_site_label_1
_geom_bond_atom_site_label_2
_geom_bond_distance
_geom_bond_site_symmetry_2
Co1 O2 2.0406(15) 6_575
Co1 O5 2.0972(15) .
Co1 O3 2.1055(15) .
Co1 N3 2.1166(19) 4
Co1 N2 2.1492(19) .
Co1 O9 2.2012(16) .
Co2 O4 1.9790(15) .
Co2 O4 1.9790(15) 2_656
Co2 O6 1.9875(15) 5_676
Co2 O6 1.9875(15) 6_576
O1 C7 1.242(3) .
O2 C7 1.260(3) .
O2 Co1 2.0406(15) 6_576
O3 C8 1.259(3) .
O4 C8 1.251(3) .
O5 C9 1.247(2) .
O6 C9 1.261(2) .
O6 Co2 1.9875(15) 5_676
O7 N1 1.218(3) .
O8 N1 1.230(3) .
O9 H1W 0.8482 .
O9 H2W 0.8368 .
N1 C5 1.472(3) .
N2 C10 1.328(3) .
N2 C14 1.336(3) .
N3 C22 1.337(3) .
N3 C18 1.341(3) .
N3 Co1 2.1166(19) 4_545
C1 C6 1.390(3) .
C1 C2 1.405(3) .
C1 C7 1.513(3) .
C2 C3 1.400(3) .
C2 C8 1.527(3) .
C3 C4 1.385(3) .
C3 C9 1.508(3) .
C4 C5 1.377(3) .
C4 H4 0.9300 .
C5 C6 1.379(3) .
C6 H6 0.9300 .
C10 C11 1.381(4) .
C10 H10 0.9300 .
C11 C12 1.382(4) .
C11 H11 0.9300 .
C12 C13 1.376(4) .
C12 C15 1.505(3) .
C13 C14 1.378(3) .
C13 H13 0.9300 .
C14 H14 0.9300 .
C15 C16 1.523(3) .
C15 H15A 0.9700 .
C15 H15B 0.9700 .
C16 C17 1.527(3) .
C16 H16A 0.9700 .
C16 H16B 0.9700 .
C17 C20 1.512(3) .
C17 H17A 0.9700 .
C17 H17B 0.9700 .
C18 C19 1.376(3) .
C18 H18 0.9300 .
C19 C20 1.373(4) .
C19 H19 0.9300 .
C20 C21 1.384(4) .
C21 C22 1.387(3) .
C21 H21 0.9300 .
C22 H22 0.9300 .

loop_
_geom_hbond_atom_site_label_D
_geom_hbond_atom_site_label_H
_geom_hbond_atom_site_label_A
_geom_hbond_distance_DH
_geom_hbond_distance_HA
_geom_hbond_distance_DA
_geom_hbond_angle_DHA
_geom_hbond_site_symmetry_A
O9 H2W O2 0.84 2.63 3.021(2) 110.3 6_575
O9 H2W O1 0.84 1.89 2.706(2) 162.9 6_575
O9 H1W O8 0.85 2.30 3.073(3) 151.8 4

loop_
_geom_torsion_atom_site_label_1
_geom_torsion_atom_site_label_2
_geom_torsion_atom_site_label_3
_geom_torsion_atom_site_label_4
_geom_torsion
_geom_torsion_site_symmetry_1
O2 Co1 O3 C8 -3.0(5) 6_575
O5 Co1 O3 C8 -11.51(15) .
N3 Co1 O3 C8 -100.62(15) 4
N2 Co1 O3 C8 84.82(15) .
O9 Co1 O3 C8 170.35(15) .
O4 Co2 O4 C8 157.0(2) 2_656
O6 Co2 O4 C8 -80.04(19) 5_676
O6 Co2 O4 C8 30.7(2) 6_576
O2 Co1 O5 C9 -109.1(2) 6_575
O3 Co1 O5 C9 69.8(2) .
N3 Co1 O5 C9 161.1(2) 4
N2 Co1 O5 C9 -22.0(2) .
O9 Co1 O5 C9 -134.2(8) .
O2 Co1 N2 C10 -144.4(2) 6_575
O5 Co1 N2 C10 130.8(2) .
O3 Co1 N2 C10 43.5(2) .
N3 Co1 N2 C10 -78.3(7) 4
O9 Co1 N2 C10 -53.4(2) .
O2 Co1 N2 C14 34.78(18) 6_575
O5 Co1 N2 C14 -50.07(19) .
O3 Co1 N2 C14 -137.31(18) .
N3 Co1 N2 C14 100.9(7) 4
O9 Co1 N2 C14 125.72(19) .
C6 C1 C2 C3 0.6(3) .
C7 C1 C2 C3 178.7(2) .
C6 C1 C2 C8 -178.2(2) .
C7 C1 C2 C8 -0.1(3) .
C1 C2 C3 C4 -2.9(3) .
C8 C2 C3 C4 175.92(19) .
C1 C2 C3 C9 176.08(19) .
C8 C2 C3 C9 -5.1(3) .
C2 C3 C4 C5 3.0(3) .
C9 C3 C4 C5 -176.0(2) .
C3 C4 C5 C6 -0.8(3) .
C3 C4 C5 N1 -179.5(2) .
O7 N1 C5 C4 -176.5(2) .
O8 N1 C5 C4 4.0(3) .
O7 N1 C5 C6 4.8(3) .
O8 N1 C5 C6 -174.8(2) .
C4 C5 C6 C1 -1.5(4) .
N1 C5 C6 C1 177.2(2) .
C2 C1 C6 C5 1.6(3) .
C7 C1 C6 C5 -176.6(2) .
Co1 O2 C7 O1 6.0(4) 6_576
Co1 O2 C7 C1 -173.16(14) 6_576
C6 C1 C7 O1 -21.3(3) .
C2 C1 C7 O1 160.6(2) .
C6 C1 C7 O2 158.0(2) .
C2 C1 C7 O2 -20.1(3) .
Co2 O4 C8 O3 4.5(3) .
Co2 O4 C8 C2 -179.16(13) .
Co1 O3 C8 O4 106.9(2) .
Co1 O3 C8 C2 -69.3(2) .
C3 C2 C8 O4 -80.5(2) .
C1 C2 C8 O4 98.3(2) .
C3 C2 C8 O3 96.2(2) .
C1 C2 C8 O3 -85.1(3) .
Co1 O5 C9 O6 150.21(16) .
Co1 O5 C9 C3 -28.6(3) .
Co2 O6 C9 O5 -1.5(3) 5_676
Co2 O6 C9 C3 177.30(14) 5_676
C4 C3 C9 O5 148.1(2) .
C2 C3 C9 O5 -30.9(3) .
C4 C3 C9 O6 -30.8(3) .
C2 C3 C9 O6 150.2(2) .
C14 N2 C10 C11 0.4(4) .
Co1 N2 C10 C11 179.6(2) .
N2 C10 C11 C12 0.2(4) .
C10 C11 C12 C13 -0.9(4) .
C10 C11 C12 C15 174.9(3) .
C11 C12 C13 C14 0.9(4) .
C15 C12 C13 C14 -174.8(2) .
C10 N2 C14 C13 -0.4(4) .
Co1 N2 C14 C13 -179.6(2) .
C12 C13 C14 N2 -0.3(4) .
C13 C12 C15 C16 77.0(3) .
C11 C12 C15 C16 -98.5(3) .
C12 C15 C16 C17 -178.3(3) .
C15 C16 C17 C20 176.1(3) .
C22 N3 C18 C19 3.8(3) .
Co1 N3 C18 C19 -164.29(19) 4_545
N3 C18 C19 C20 -1.2(4) .
C18 C19 C20 C21 -2.3(4) .
C18 C19 C20 C17 173.1(2) .
C16 C17 C20 C19 -77.5(3) .
C16 C17 C20 C21 97.7(3) .
C19 C20 C21 C22 3.1(4) .
C17 C20 C21 C22 -172.3(2) .
C18 N3 C22 C21 -2.9(3) .
Co1 N3 C22 C21 165.20(19) 4_545
C20 C21 C22 N3 -0.5(4) .
